data_7025106
loop_
_publ_author_name
'Klingele, Julia'
'Kaase, Dominic'
'Hilgert, Jakob'
'Steinfeld, Gunther'
'Klingele, Marco H.'
'Lach, Jochen'

_publ_section_title
;
 Triazolopyridines as ligands: structural diversity in iron(II),
 cobalt(II), nickel(II) and copper(II) complexes of
 3-(2-pyridyl)-[1,2,4]triazolo[4,3-a]- pyridine (L&#x00B9;&#x2070;) and
 spin crossover in [Fe(II)(L&#x00B9;&#x2070;)&#x2082;(NCS)&#x2082;].
;
_journal_issue 19
_journal_name_full 'Dalton transactions (Cambridge, England : 2003)'
_journal_page_first 4495
_journal_page_last 4507
_journal_paper_doi 10.1039/b925107c
_journal_volume 39
_journal_year 2010
_chemical_formula_moiety
;
C13 H8 Cu N6 S2
;
_chemical_formula_sum 'C13 H8 Cu N6 S2'
_chemical_formula_weight 375.91
_chemical_name_systematic
;
?
;
_space_group_IT_number 29
_symmetry_cell_setting orthorhombic
_symmetry_space_group_name_Hall 'P 2c -2ac'
_symmetry_space_group_name_H-M 'P c a 21'
_atom_sites_solution_hydrogens geom
_atom_sites_solution_primary direct
_atom_sites_solution_secondary difmap
_audit_creation_method SHELXL-97
_cell_angle_alpha 90.00
_cell_angle_beta 90.00
_cell_angle_gamma 90.00
_cell_formula_units_Z 4
_cell_length_a 19.057(4)
_cell_length_b 5.5459(11)
_cell_length_c 13.697(3)
_cell_measurement_reflns_used 2915
_cell_measurement_temperature 110(2)
_cell_measurement_theta_max 27.47
_cell_measurement_theta_min 3.66
_cell_volume 1447.6(5)
_computing_structure_refinement 'SHELXL-97 (Sheldrick, 1997)'
_computing_structure_solution 'SHELXS-97 (Sheldrick, 1990)'
_diffrn_ambient_temperature 110(2)
_diffrn_measured_fraction_theta_full 0.998
_diffrn_measured_fraction_theta_max 0.998
_diffrn_measurement_device_type 'Rigaku R-Axis SPIDER'
_diffrn_measurement_method '\w scans'
_diffrn_radiation_monochromator graphite
_diffrn_radiation_source 'fine-focus sealed tube'
_diffrn_radiation_type MoK\a
_diffrn_radiation_wavelength 0.71073
_diffrn_reflns_av_R_equivalents 0.0937
_diffrn_reflns_av_sigmaI/netI 0.0675
_diffrn_reflns_limit_h_max 23
_diffrn_reflns_limit_h_min -24
_diffrn_reflns_limit_k_max 7
_diffrn_reflns_limit_k_min -7
_diffrn_reflns_limit_l_max 14
_diffrn_reflns_limit_l_min -17
_diffrn_reflns_number 13886
_diffrn_reflns_theta_full 27.47
_diffrn_reflns_theta_max 27.47
_diffrn_reflns_theta_min 3.66
_exptl_absorpt_coefficient_mu 1.800
_exptl_absorpt_correction_T_max 0.9480
_exptl_absorpt_correction_T_min 0.5714
_exptl_absorpt_correction_type multi-scan
_exptl_absorpt_process_details
;
March 2001 T Higashi
;
_exptl_crystal_colour green
_exptl_crystal_density_diffrn 1.725
_exptl_crystal_density_method 'not measured'
_exptl_crystal_description needle
_exptl_crystal_F_000 756
_exptl_crystal_size_max 0.35
_exptl_crystal_size_mid 0.07
_exptl_crystal_size_min 0.03
_refine_diff_density_max 0.793
_refine_diff_density_min -0.636
_refine_diff_density_rms 0.113
_refine_ls_abs_structure_details 'Flack H D (1983), Acta Cryst. A39, 876-881'
_refine_ls_abs_structure_Flack -0.016(19)
_refine_ls_extinction_method none
_refine_ls_goodness_of_fit_ref 1.085
_refine_ls_hydrogen_treatment constr
_refine_ls_matrix_type full
_refine_ls_number_parameters 199
_refine_ls_number_reflns 2915
_refine_ls_number_restraints 1
_refine_ls_restrained_S_all 1.084
_refine_ls_R_factor_all 0.0625
_refine_ls_R_factor_gt 0.0435
_refine_ls_shift/su_max 0.001
_refine_ls_shift/su_mean 0.000
_refine_ls_structure_factor_coef Fsqd
_refine_ls_weighting_details 'calc w=1/[\s^2^(Fo^2^)+(0.0000P)^2^+2.7959P] where P=(Fo^2^+2Fc^2^)/3'
_refine_ls_weighting_scheme calc
_refine_ls_wR_factor_gt 0.0768
_refine_ls_wR_factor_ref 0.0871
_reflns_number_gt 2384
_reflns_number_total 2915
_reflns_threshold_expression >2sigma(I)
_cod_data_source_file b925107c.txt
_cod_data_source_block afp06
_cod_depositor_comments
;
The following automatic conversions were performed:

'_exptl_absorpt_correction_type' value 'Multi-scan' changed to
'multi-scan' according to
/home/saulius/struct/CIF-dictionaries/cif_core.dic dictionary named
'cif_core.dic' version 2.4.2 from 2011-04-26.

Automatic conversion script
Id: cif_fix_values 1891 2012-01-12 08:04:46Z andrius 
;
_cod_original_sg_symbol_H-M Pca2(1)
_cod_database_code 7025106

loop_
_symmetry_equiv_pos_as_xyz
'x, y, z'
'-x, -y, z+1/2'
'x+1/2, -y, z'
'-x+1/2, y, z+1/2'

loop_
_atom_site_label
_atom_site_type_symbol
_atom_site_fract_x
_atom_site_fract_y
_atom_site_fract_z
_atom_site_U_iso_or_equiv
_atom_site_adp_type
_atom_site_occupancy
_atom_site_symmetry_multiplicity
_atom_site_calc_flag
_atom_site_refinement_flags
Cu1 Cu 0.68164(3) 0.06755(10) 0.45778(5) 0.01920(14) Uani 1 1 d .
N1 N 0.7015(2) 0.3535(8) 0.5497(3) 0.0209(10) Uani 1 1 d .
N2 N 0.7830(2) 0.1244(7) 0.4312(3) 0.0189(10) Uani 1 1 d .
N3 N 0.8273(2) 0.0303(8) 0.3637(3) 0.0223(10) Uani 1 1 d .
N4 N 0.8710(2) 0.3754(7) 0.4234(3) 0.0184(10) Uani 1 1 d .
C1 C 0.6571(3) 0.4509(9) 0.6126(4) 0.0235(12) Uani 1 1 d .
H1 H 0.6117 0.3817 0.6186 0.028 Uiso 1 1 calc R
C2 C 0.6734(3) 0.6484(9) 0.6702(4) 0.0265(12) Uani 1 1 d .
H2 H 0.6404 0.7098 0.7159 0.032 Uiso 1 1 calc R
C3 C 0.7382(3) 0.7537(9) 0.6599(4) 0.0262(12) Uani 1 1 d .
H3 H 0.7500 0.8924 0.6971 0.031 Uiso 1 1 calc R
C4 C 0.7864(3) 0.6567(9) 0.5947(4) 0.0215(11) Uani 1 1 d .
H4 H 0.8318 0.7252 0.5875 0.026 Uiso 1 1 calc R
C5 C 0.7662(3) 0.4550(9) 0.5399(4) 0.0186(11) Uani 1 1 d .
C6 C 0.8082(2) 0.3286(7) 0.4682(4) 0.0163(10) Uani 1 1 d .
C7 C 0.8812(3) 0.1844(9) 0.3584(4) 0.0194(11) Uani 1 1 d .
C8 C 0.9425(2) 0.1754(10) 0.3013(4) 0.0251(12) Uani 1 1 d .
H8 H 0.9506 0.0442 0.2581 0.030 Uiso 1 1 calc R
C9 C 0.9894(3) 0.3557(10) 0.3088(4) 0.0271(13) Uani 1 1 d .
H9 H 1.0302 0.3539 0.2690 0.033 Uiso 1 1 calc R
C10 C 0.9786(3) 0.5508(10) 0.3761(4) 0.0273(12) Uani 1 1 d .
H10 H 1.0127 0.6751 0.3812 0.033 Uiso 1 1 calc R
C11 C 0.9204(2) 0.5592(9) 0.4323(4) 0.0221(12) Uani 1 1 d .
H11 H 0.9132 0.6880 0.4769 0.026 Uiso 1 1 calc R
N20 N 0.5883(2) 0.0203(8) 0.5110(3) 0.0274(11) Uani 1 1 d .
C20 C 0.5343(3) -0.0275(9) 0.5469(4) 0.0232(12) Uani 1 1 d .
S20 S 0.46025(8) -0.0909(3) 0.60075(11) 0.0311(4) Uani 1 1 d .
N21 N 0.6791(2) -0.2365(8) 0.3839(4) 0.0229(10) Uani 1 1 d .
C21 C 0.6688(3) -0.4205(9) 0.3480(4) 0.0203(11) Uani 1 1 d .
S21 S 0.65424(7) -0.6820(2) 0.29568(10) 0.0219(3) Uani 1 1 d .

loop_
_atom_site_aniso_label
_atom_site_aniso_U_11
_atom_site_aniso_U_22
_atom_site_aniso_U_33
_atom_site_aniso_U_23
_atom_site_aniso_U_13
_atom_site_aniso_U_12
Cu1 0.0197(3) 0.0169(3) 0.0210(3) -0.0001(3) 0.0011(3) -0.0016(2)
N1 0.022(2) 0.023(2) 0.018(2) -0.0017(18) -0.0018(19) 0.0015(18)
N2 0.019(2) 0.020(2) 0.018(3) -0.0018(16) 0.0002(17) 0.0036(17)
N3 0.017(2) 0.027(2) 0.023(2) -0.007(2) 0.0031(19) -0.0005(18)
N4 0.018(2) 0.016(2) 0.021(2) -0.0007(16) -0.0028(18) 0.0020(17)
C1 0.029(3) 0.024(3) 0.017(3) 0.000(2) 0.008(2) 0.004(2)
C2 0.035(3) 0.026(3) 0.018(3) -0.003(2) 0.004(3) 0.008(2)
C3 0.037(3) 0.017(3) 0.024(3) -0.005(2) -0.006(3) 0.002(2)
C4 0.022(3) 0.028(3) 0.015(3) -0.002(2) -0.005(2) 0.003(2)
C5 0.025(3) 0.016(3) 0.015(3) 0.000(2) -0.003(2) 0.002(2)
C6 0.021(2) 0.013(2) 0.015(3) -0.001(2) -0.004(2) 0.0034(17)
C7 0.021(3) 0.018(3) 0.019(3) 0.001(2) 0.000(2) 0.001(2)
C8 0.019(3) 0.033(3) 0.023(3) -0.004(3) 0.000(3) -0.001(2)
C9 0.023(3) 0.035(3) 0.023(3) -0.003(2) 0.003(3) 0.001(2)
C10 0.022(3) 0.030(3) 0.030(3) -0.004(3) -0.004(2) -0.007(2)
C11 0.020(2) 0.020(3) 0.026(4) -0.002(2) -0.003(2) -0.003(2)
N20 0.028(3) 0.026(3) 0.029(3) 0.001(2) -0.002(2) -0.005(2)
C20 0.028(3) 0.022(3) 0.020(3) 0.001(2) -0.004(2) -0.006(2)
S20 0.0256(7) 0.0435(9) 0.0241(8) -0.0037(7) 0.0020(6) -0.0118(6)
N21 0.022(2) 0.020(3) 0.027(3) 0.005(2) 0.000(2) -0.0032(19)
C21 0.019(3) 0.016(3) 0.025(3) 0.002(2) 0.000(2) -0.003(2)
S21 0.0249(6) 0.0175(6) 0.0234(7) -0.0010(6) -0.0019(6) -0.0007(6)

loop_
_atom_type_symbol
_atom_type_description
_atom_type_scat_dispersion_real
_atom_type_scat_dispersion_imag
_atom_type_scat_source
C C 0.0033 0.0016 'International Tables Vol C Tables 4.2.6.8 and 6.1.1.4'
H H 0.0000 0.0000 'International Tables Vol C Tables 4.2.6.8 and 6.1.1.4'
N N 0.0061 0.0033 'International Tables Vol C Tables 4.2.6.8 and 6.1.1.4'
S S 0.1246 0.1234 'International Tables Vol C Tables 4.2.6.8 and 6.1.1.4'
Cu Cu 0.3201 1.2651 'International Tables Vol C Tables 4.2.6.8 and 6.1.1.4'

loop_
_geom_angle_atom_site_label_1
_geom_angle_atom_site_label_2
_geom_angle_atom_site_label_3
_geom_angle
_geom_angle_site_symmetry_3
N20 Cu1 N21 93.16(19) .
N20 Cu1 N2 168.41(18) .
N21 Cu1 N2 93.78(17) .
N20 Cu1 N1 92.46(18) .
N21 Cu1 N1 168.20(18) .
N2 Cu1 N1 79.11(17) .
N20 Cu1 S21 101.75(14) 1_565
N21 Cu1 S21 90.74(14) 1_565
N2 Cu1 S21 87.44(12) 1_565
N1 Cu1 S21 98.27(13) 1_565
C1 N1 C5 118.3(5) .
C1 N1 Cu1 126.5(4) .
C5 N1 Cu1 115.1(3) .
C6 N2 N3 111.2(4) .
C6 N2 Cu1 114.5(3) .
N3 N2 Cu1 131.9(3) .
C7 N3 N2 105.6(4) .
C6 N4 C11 133.6(4) .
C6 N4 C7 105.3(4) .
C11 N4 C7 121.1(4) .
N1 C1 C2 123.4(5) .
N1 C1 H1 118.3 .
C2 C1 H1 118.3 .
C3 C2 C1 118.6(5) .
C3 C2 H2 120.7 .
C1 C2 H2 120.7 .
C2 C3 C4 119.7(5) .
C2 C3 H3 120.1 .
C4 C3 H3 120.1 .
C3 C4 C5 118.1(5) .
C3 C4 H4 120.9 .
C5 C4 H4 120.9 .
N1 C5 C4 121.8(5) .
N1 C5 C6 111.5(4) .
C4 C5 C6 126.7(5) .
N2 C6 N4 107.8(4) .
N2 C6 C5 118.1(4) .
N4 C6 C5 134.0(4) .
N3 C7 N4 110.1(4) .
N3 C7 C8 130.1(5) .
N4 C7 C8 119.8(5) .
C9 C8 C7 118.9(5) .
C9 C8 H8 120.6 .
C7 C8 H8 120.6 .
C8 C9 C10 120.9(5) .
C8 C9 H9 119.5 .
C10 C9 H9 119.5 .
C11 C10 C9 120.6(5) .
C11 C10 H10 119.7 .
C9 C10 H10 119.7 .
C10 C11 N4 118.7(5) .
C10 C11 H11 120.7 .
N4 C11 H11 120.7 .
C20 N20 Cu1 173.8(4) .
N20 C20 S20 177.8(5) .
C21 N21 Cu1 170.1(4) .
N21 C21 S21 179.5(5) .
C21 S21 Cu1 93.7(2) 1_545

loop_
_geom_bond_atom_site_label_1
_geom_bond_atom_site_label_2
_geom_bond_distance
_geom_bond_site_symmetry_2
Cu1 N20 1.940(5) .
Cu1 N21 1.968(5) .
Cu1 N2 1.991(4) .
Cu1 N1 2.060(4) .
Cu1 S21 2.6705(16) 1_565
N1 C1 1.323(7) .
N1 C5 1.361(7) .
N2 C6 1.330(6) .
N2 N3 1.358(6) .
N3 C7 1.337(6) .
N4 C6 1.370(6) .
N4 C11 1.392(6) .
N4 C7 1.397(6) .
C1 C2 1.385(7) .
C1 H1 0.9500 .
C2 C3 1.373(7) .
C2 H2 0.9500 .
C3 C4 1.390(7) .
C3 H3 0.9500 .
C4 C5 1.400(7) .
C4 H4 0.9500 .
C5 C6 1.448(7) .
C7 C8 1.406(7) .
C8 C9 1.345(7) .
C8 H8 0.9500 .
C9 C10 1.437(7) .
C9 H9 0.9500 .
C10 C11 1.351(7) .
C10 H10 0.9500 .
C11 H11 0.9500 .
N20 C20 1.171(7) .
C20 S20 1.630(6) .
N21 C21 1.149(6) .
C21 S21 1.641(5) .
S21 Cu1 2.6706(16) 1_545

loop_
_geom_torsion_atom_site_label_1
_geom_torsion_atom_site_label_2
_geom_torsion_atom_site_label_3
_geom_torsion_atom_site_label_4
_geom_torsion
_geom_torsion_site_symmetry_1
N20 Cu1 N1 C1 -3.7(5) .
N21 Cu1 N1 C1 -122.0(9) .
N2 Cu1 N1 C1 -175.7(5) .
S21 Cu1 N1 C1 98.6(4) 1_565
N20 Cu1 N1 C5 179.4(4) .
N21 Cu1 N1 C5 61.1(11) .
N2 Cu1 N1 C5 7.4(4) .
S21 Cu1 N1 C5 -78.3(4) 1_565
N20 Cu1 N2 C6 -55.2(11) .
N21 Cu1 N2 C6 178.2(4) .
N1 Cu1 N2 C6 -11.3(4) .
S21 Cu1 N2 C6 87.6(3) 1_565
N20 Cu1 N2 N3 144.0(8) .
N21 Cu1 N2 N3 17.4(5) .
N1 Cu1 N2 N3 -172.1(5) .
S21 Cu1 N2 N3 -73.2(4) 1_565
C6 N2 N3 C7 -0.8(5) .
Cu1 N2 N3 C7 160.5(4) .
C5 N1 C1 C2 -1.1(8) .
Cu1 N1 C1 C2 -177.9(4) .
N1 C1 C2 C3 1.9(9) .
C1 C2 C3 C4 -1.9(8) .
C2 C3 C4 C5 1.2(8) .
C1 N1 C5 C4 0.3(8) .
Cu1 N1 C5 C4 177.5(4) .
C1 N1 C5 C6 -179.7(4) .
Cu1 N1 C5 C6 -2.5(5) .
C3 C4 C5 N1 -0.4(7) .
C3 C4 C5 C6 179.6(5) .
N3 N2 C6 N4 0.8(6) .
Cu1 N2 C6 N4 -164.0(3) .
N3 N2 C6 C5 178.6(4) .
Cu1 N2 C6 C5 13.9(6) .
C11 N4 C6 N2 -179.7(5) .
C7 N4 C6 N2 -0.4(5) .
C11 N4 C6 C5 2.9(9) .
C7 N4 C6 C5 -177.8(5) .
N1 C5 C6 N2 -7.3(6) .
C4 C5 C6 N2 172.7(5) .
N1 C5 C6 N4 169.9(5) .
C4 C5 C6 N4 -10.1(9) .
N2 N3 C7 N4 0.5(5) .
N2 N3 C7 C8 179.1(5) .
C6 N4 C7 N3 0.0(6) .
C11 N4 C7 N3 179.4(4) .
C6 N4 C7 C8 -178.9(5) .
C11 N4 C7 C8 0.5(7) .
N3 C7 C8 C9 179.7(6) .
N4 C7 C8 C9 -1.7(8) .
C7 C8 C9 C10 2.0(8) .
C8 C9 C10 C11 -1.1(9) .
C9 C10 C11 N4 -0.2(8) .
C6 N4 C11 C10 179.6(5) .
C7 N4 C11 C10 0.4(7) .
